data_2106909
loop_
_publ_author_name
'Douglade, J.'
'Mercier, R.'

_publ_section_title
;
 Structure du Tetrasulfate d'Hydroxodioxotetraantimoine(III) et de
 Dioxonium Monohydrate Sb4 O2 (O H) (S O4)4 (H5 O2) (H2 O) (ou Sb2 O3 (S
 O3)2 (H2 O)2 )
;
_journal_name_full 'Acta Crystallographica B (24,1968-38,1982)'
_journal_page_first 2919
_journal_page_last 2925
_journal_volume 36
_journal_year 1980
_chemical_formula_sum 'H8 O22 S4 Sb4'
_chemical_name_systematic 'Sb4 O3 (S O4)4 (H3 O)2 (H2 O)'
_space_group_IT_number 33
_symmetry_space_group_name_Hall 'P 2c -2n'
_symmetry_space_group_name_H-M 'P n a 21'
_cell_angle_alpha 90
_cell_angle_beta 90
_cell_angle_gamma 90
_cell_formula_units_Z 4
_cell_length_a 18.835
_cell_length_b 9.629
_cell_length_c 9.774
_cell_volume 1772.634
_citation_journal_id_ASTM ACBCAR
_cod_data_source_file Douglade_ACBCAR_1980_1274.cif
_cod_data_source_block H8O22S4Sb4
_cod_database_code 2106909

loop_
_symmetry_equiv_pos_as_xyz
x,y,z
-x,-y,z+1/2
-x+1/2,y+1/2,z+1/2
x+1/2,-y+1/2,z

loop_
_atom_site_label
_atom_site_type_symbol
_atom_site_fract_x
_atom_site_fract_y
_atom_site_fract_z
_atom_site_occupancy
_atom_site_U_iso_or_equiv
O8 O-2 0.4053 -0.0692 0.1018 1 0.0
O1 O-2 0.3453 0.145 0.5556 1 0.0
O17 O-2 0.1039 0.3547 0.1025 1 0.0
S1 S+6 0.268 0.1247 0.5697 1 0.0
O15 O-2 -0.0242 0.0919 0.4158 1 0.0
S4 S+6 0.0401 0.112 0.3454 1 0.0
O12 O-2 0.3688 0.2046 0.9015 1 0.0
O19 O-2 0.1735 0.1665 0.1984 1 0.0
O5 O-2 0.3772 -0.0588 0.3395 1 0.0
O10 O-2 0.4966 0.1766 0.9399 1 0.0
S3 S+6 0.4368 0.1749 0.8371 1 0.0
O7 O-2 0.3021 0.0552 0.173 1 0.0
O11 O-2 0.4574 0.2681 0.7243 1 0.0
O6 O-2 0.4169 0.1465 0.2259 1 0.0
O16 O-2 0.0968 0.0176 0.3922 1 0.0
O2 O-2 0.2537 -0.0237 0.6022 1 0.0
O22 O-2 0.3692 0.3968 0.1867 1 0.0
Sb3 Sb+3 0.1105 0.1262 0.0334 1 0.0
O4 O-2 0.2378 0.2147 0.6711 1 0.0
Sb4 Sb+3 0.149 0.3618 0.2846 1 0.0
O18 O-2 0.1539 -0.0617 0.1038 1 0.0
O20 O-2 0.2794 0.6524 0.4367 1 0.0
O3 O-2 0.2343 0.161 0.4373 1 0.0
O21 O-2 0.087 0.1344 0.6967 1 0.0
O9 O-2 0.4388 0.0275 0.7789 1 0.0
O13 O-2 0.0291 0.0979 0.1955 1 0.0
S2 S+6 0.3769 0.0204 0.2044 1 0.0
Sb2 Sb+3 0.2048 -0.0148 0.2892 1 0.0
O14 O-2 0.0645 0.2591 0.3766 1 0.0
Sb1 Sb+3 0.0565 0.505 0 1 0.0
